data_9007479
loop_
_publ_author_name
'Perrotta, A. J.'
'Smith, J. V.'

_publ_section_title
;
 The crystal structure of brewsterite, (Sr,Ba,Ca)(Al2Si6O16)*5H2O
 Note: zeolite
;
_journal_name_full 'Acta Crystallographica'
_journal_page_first 857
_journal_page_last 862
_journal_paper_doi 10.1107/S0365110X64002298
_journal_volume 17
_journal_year 1964
_chemical_compound_source 'Strontian, Argyll, Scotland'
_chemical_formula_sum 'Al1.98 Ba0.3 Ca0.14 H8 O20.9 Si6.02 Sr0.58'
_chemical_name_mineral Brewsterite-Sr
_space_group_IT_number 11
_symmetry_space_group_name_Hall '-P 2yb'
_symmetry_space_group_name_H-M 'P 1 21/m 1'
_cell_angle_alpha 90
_cell_angle_beta 94.30
_cell_angle_gamma 90
_cell_formula_units_Z 2
_cell_length_a 6.772
_cell_length_b 17.51
_cell_length_c 7.744
_cell_volume 915.681
_database_code_amcsd 0009286
_exptl_crystal_density_diffrn 2.403
_cod_original_formula_sum 'Sr.58 Ba.3 Ca.14 Al1.98 Si6.02 O20.9 H8'
_cod_database_code 9007479

loop_
_space_group_symop_operation_xyz
x,y,z
x,1/2-y,z
-x,1/2+y,-z
-x,-y,-z

loop_
_atom_site_label
_atom_site_fract_x
_atom_site_fract_y
_atom_site_fract_z
_atom_site_occupancy
_atom_site_U_iso_or_equiv
_atom_site_type_symbol
_atom_site_attached_hydrogens
Sr 0.25070 0.25000 0.17780 0.58000 0.01292 Sr 0
Ba 0.25070 0.25000 0.17780 0.30000 0.01292 Ba 0
Ca 0.25070 0.25000 0.17780 0.14000 0.01292 Ca 0
AlA 0.31870 0.08140 0.82200 0.33000 0.01203 Al 0
AlB 0.40530 0.05680 0.21050 0.33000 0.01064 Al 0
AlC 0.55660 0.15840 0.53450 0.33000 0.01089 Al 0
SiA 0.31870 0.08140 0.82200 0.67000 0.01203 Si 0
SiB 0.40530 0.05680 0.21050 0.67000 0.01064 Si 0
SiC 0.55660 0.15840 0.53450 0.67000 0.01089 Si 0
SiD 0.91060 0.05270 0.64120 1.00000 0.01115 Si 0
O1 0.34610 0.10570 0.02860 1.00000 0.01900 O 0
O2 0.42440 0.12270 0.36000 1.00000 0.03040 O 0
O3 0.79090 0.12140 0.54660 1.00000 0.01900 O 0
O4 0.45190 0.14060 0.71410 1.00000 0.02026 O 0
O5 0.07310 0.09150 0.76040 1.00000 0.02913 O 0
O6 0.22120 0.99700 0.23790 1.00000 0.03166 O 0
O7 0.38350 0.99200 0.79590 1.00000 0.02153 O 0
O8 0.00000 0.00000 0.50000 1.00000 0.03293 O 0
O9 0.57650 0.25000 0.49860 1.00000 0.02660 O 0
Wat1 0.05450 0.25000 0.47030 0.98000 0.04433 O 2
Wat2 0.93190 0.14690 0.15370 0.98000 0.07219 O 2
Wat3 0.58960 0.25000 0.02560 0.98000 0.05826 O 2
Wat4 0.05440 0.25000 0.86420 0.98000 0.03166 O 2

loop_
_cod_changelog_entry_id
_cod_changelog_entry_author
_cod_changelog_entry_date
_cod_changelog_entry_text
1
;cod-tools version 3.8.0
Id: cif_guess_AMCSD_atom_types 9581 2023-05-17 12:35:41Z saulius
;
2023-05-18T11:39:45+03:00
;Derived atom types and hydrogen counts
from atom names that follow the AMCSD naming convention
(Wat == water, O-H == hydroxyl).
;

loop_
_cod_related_entry_id
_cod_related_entry_database
_cod_related_entry_code
1 AMCSD 0009286
